data_1554630
loop_
_publ_author_name
'Xue, Boxin'
'Wang, Fen'
'Zheng, Jifu'
'Li, Shenghai'
'Zhang, Suobo'

_publ_section_title
;
 Highly stable polysulfone anion exchange membranes incorporated with
 bulky alkyl substituted guanidinium cations
;
_journal_issue 5
_journal_name_full 'Molecular Systems Design &amp; Engineering'
_journal_page_first 1039
_journal_paper_doi 10.1039/C9ME00064J
_journal_volume 4
_journal_year 2019
_chemical_formula_sum 'C13 H30 I N3'
_chemical_formula_weight 355.30
_space_group_IT_number 14
_space_group_name_Hall '-P 2ybc'
_space_group_name_H-M_alt 'P 1 21/c 1'
_atom_sites_solution_hydrogens geom
_atom_sites_solution_primary direct
_atom_sites_solution_secondary difmap
_audit_creation_method SHELXL-97
_audit_update_record
;
2019-05-24 deposited with the CCDC.	2019-07-11 downloaded from the CCDC.
;
_cell_angle_alpha 90.00
_cell_angle_beta 110.458(5)
_cell_angle_gamma 90.00
_cell_formula_units_Z 4
_cell_length_a 8.6068(9)
_cell_length_b 14.9193(15)
_cell_length_c 14.6169(12)
_cell_measurement_temperature 273(2)
_cell_volume 1758.5(3)
_computing_structure_refinement 'SHELXL-97 (Sheldrick, 1997)'
_computing_structure_solution 'SHELXS-97 (Sheldrick, 1990)'
_diffrn_ambient_temperature 273(2)
_diffrn_measured_fraction_theta_full 0.993
_diffrn_measured_fraction_theta_max 0.993
_diffrn_radiation_monochromator graphite
_diffrn_radiation_source 'fine-focus sealed tube'
_diffrn_radiation_type MoK\a
_diffrn_radiation_wavelength 0.71073
_diffrn_reflns_av_R_equivalents 0.0197
_diffrn_reflns_av_sigmaI/netI 0.0208
_diffrn_reflns_limit_h_max 10
_diffrn_reflns_limit_h_min -10
_diffrn_reflns_limit_k_max 16
_diffrn_reflns_limit_k_min -18
_diffrn_reflns_limit_l_max 18
_diffrn_reflns_limit_l_min -17
_diffrn_reflns_number 9787
_diffrn_reflns_theta_full 26.37
_diffrn_reflns_theta_max 26.37
_diffrn_reflns_theta_min 2.02
_exptl_absorpt_coefficient_mu 1.810
_exptl_crystal_density_diffrn 1.342
_exptl_crystal_density_method 'not measured'
_exptl_crystal_F_000 728
_refine_diff_density_max 0.781
_refine_diff_density_min -0.696
_refine_diff_density_rms 0.063
_refine_ls_extinction_method none
_refine_ls_goodness_of_fit_ref 1.046
_refine_ls_hydrogen_treatment mixed
_refine_ls_matrix_type full
_refine_ls_number_parameters 160
_refine_ls_number_reflns 3589
_refine_ls_number_restraints 0
_refine_ls_restrained_S_all 1.046
_refine_ls_R_factor_all 0.0418
_refine_ls_R_factor_gt 0.0332
_refine_ls_shift/su_max 0.002
_refine_ls_shift/su_mean 0.000
_refine_ls_structure_factor_coef Fsqd
_refine_ls_weighting_details 'calc w=1/[\s^2^(Fo^2^)+(0.0387P)^2^+0.8310P] where P=(Fo^2^+2Fc^2^)/3'
_refine_ls_weighting_scheme calc
_refine_ls_wR_factor_gt 0.0798
_refine_ls_wR_factor_ref 0.0855
_reflns_number_gt 2930
_reflns_number_total 3589
_reflns_threshold_expression >2sigma(I)
_cod_data_source_file c9me00064j2.cif
_cod_data_source_block j
_cod_depositor_comments
;

2022-09-15
Z value and formula fixed to values more according to usual
chemical conventions.                 miguel
;
_cod_original_formula_sum 'C52 H120 I4 N12'
_cod_original_formula_weight 1421.20
_cod_original_formula_units_Z 1
_cod_database_code 1554630

loop_
_symmetry_equiv_pos_as_xyz
'x, y, z'
'-x, y+1/2, -z+1/2'
'-x, -y, -z'
'x, -y-1/2, z-1/2'

loop_
_atom_site_label
_atom_site_type_symbol
_atom_site_fract_x
_atom_site_fract_y
_atom_site_fract_z
_atom_site_U_iso_or_equiv
_atom_site_adp_type
_atom_site_occupancy
_atom_site_symmetry_multiplicity
_atom_site_calc_flag
_atom_site_refinement_flags
C1 C 0.2454(3) 0.69056(15) 0.33404(18) 0.0389(5) Uani 1 1 d .
C2 C 0.4036(4) 0.80387(18) 0.4501(2) 0.0540(7) Uani 1 1 d .
H2A H 0.4232 0.7531 0.4941 0.065 Uiso 1 1 calc R
H2B H 0.3422 0.8485 0.4719 0.065 Uiso 1 1 calc R
C3 C 0.1040(4) 0.69721(18) 0.4531(2) 0.0551(7) Uani 1 1 d .
H3A H 0.0809 0.7576 0.4274 0.066 Uiso 1 1 calc R
H3B H 0.1744 0.7015 0.5212 0.066 Uiso 1 1 calc R
C4 C 0.3766(3) 0.66106(18) 0.2135(2) 0.0501(6) Uani 1 1 d .
H4A H 0.4564 0.7031 0.2549 0.060 Uiso 1 1 calc R
H4B H 0.3310 0.6872 0.1488 0.060 Uiso 1 1 calc R
C5 C 0.1084(4) 0.58407(17) 0.20343(19) 0.0522(6) Uani 1 1 d .
H5A H 0.0264 0.5853 0.2351 0.063 Uiso 1 1 calc R
H5B H 0.1540 0.5240 0.2100 0.063 Uiso 1 1 calc R
C6 C 0.2723(3) 0.83961(18) 0.2704(2) 0.0492(6) Uani 1 1 d .
H6A H 0.1992 0.8127 0.2103 0.059 Uiso 1 1 calc R
H6B H 0.3763 0.8537 0.2617 0.059 Uiso 1 1 calc R
C7 C 0.2263(3) 0.55234(17) 0.42040(19) 0.0496(6) Uani 1 1 d .
H7A H 0.2910 0.5299 0.3827 0.060 Uiso 1 1 calc R
H7B H 0.1222 0.5199 0.4002 0.060 Uiso 1 1 calc R
C8 C 0.4640(5) 0.5756(2) 0.2075(3) 0.0816(10) Uani 1 1 d .
H8A H 0.5046 0.5478 0.2707 0.122 Uiso 1 1 calc R
H8B H 0.5553 0.5885 0.1863 0.122 Uiso 1 1 calc R
H8C H 0.3880 0.5358 0.1618 0.122 Uiso 1 1 calc R
C9 C 0.0248(4) 0.6059(2) 0.0960(2) 0.0723(9) Uani 1 1 d .
H9A H -0.0153 0.6665 0.0891 0.108 Uiso 1 1 calc R
H9B H -0.0664 0.5657 0.0676 0.108 Uiso 1 1 calc R
H9C H 0.1034 0.5995 0.0632 0.108 Uiso 1 1 calc R
C10 C -0.0578(4) 0.6521(2) 0.4461(3) 0.0722(9) Uani 1 1 d .
H10A H -0.1271 0.6465 0.3787 0.108 Uiso 1 1 calc R
H10B H -0.1136 0.6875 0.4800 0.108 Uiso 1 1 calc R
H10C H -0.0351 0.5936 0.4752 0.108 Uiso 1 1 calc R
C11 C 0.3198(4) 0.5347(2) 0.5280(2) 0.0686(8) Uani 1 1 d .
H11A H 0.4197 0.5697 0.5495 0.103 Uiso 1 1 calc R
H11B H 0.3474 0.4722 0.5376 0.103 Uiso 1 1 calc R
H11C H 0.2515 0.5510 0.5651 0.103 Uiso 1 1 calc R
C12 C 0.1946(4) 0.92519(19) 0.2899(3) 0.0650(8) Uani 1 1 d .
H12A H 0.0905 0.9116 0.2971 0.098 Uiso 1 1 calc R
H12B H 0.1766 0.9658 0.2362 0.098 Uiso 1 1 calc R
H12C H 0.2674 0.9525 0.3488 0.098 Uiso 1 1 calc R
C13 C 0.5687(4) 0.8432(3) 0.4553(3) 0.0790(10) Uani 1 1 d .
H13A H 0.6269 0.8008 0.4298 0.118 Uiso 1 1 calc R
H13B H 0.6336 0.8565 0.5221 0.118 Uiso 1 1 calc R
H13C H 0.5502 0.8973 0.4175 0.118 Uiso 1 1 calc R
I1 I 0.74833(3) 0.810030(15) 0.200233(17) 0.07519(11) Uani 1 1 d .
N1 N 0.3033(2) 0.77462(13) 0.35117(15) 0.0424(4) Uani 1 1 d .
N2 N 0.2420(2) 0.64791(14) 0.25252(15) 0.0430(5) Uani 1 1 d .
N3 N 0.1925(3) 0.64839(13) 0.39923(15) 0.0434(5) Uani 1 1 d .

loop_
_atom_site_aniso_label
_atom_site_aniso_U_11
_atom_site_aniso_U_22
_atom_site_aniso_U_33
_atom_site_aniso_U_23
_atom_site_aniso_U_13
_atom_site_aniso_U_12
C1 0.0366(12) 0.0389(12) 0.0419(12) 0.0021(10) 0.0147(10) 0.0011(9)
C2 0.0550(16) 0.0558(16) 0.0501(15) -0.0038(12) 0.0168(13) -0.0130(12)
C3 0.0639(17) 0.0534(15) 0.0601(17) -0.0073(12) 0.0366(14) -0.0071(12)
C4 0.0556(15) 0.0514(14) 0.0521(15) 0.0045(12) 0.0298(12) 0.0040(12)
C5 0.0607(16) 0.0446(14) 0.0505(15) -0.0071(11) 0.0183(13) -0.0115(12)
C6 0.0501(14) 0.0410(13) 0.0564(15) 0.0086(11) 0.0185(12) -0.0014(11)
C7 0.0557(15) 0.0437(13) 0.0502(14) 0.0073(11) 0.0194(12) -0.0025(11)
C8 0.085(2) 0.069(2) 0.109(3) 0.0083(19) 0.058(2) 0.0236(18)
C9 0.070(2) 0.078(2) 0.0570(18) -0.0029(15) 0.0076(15) -0.0111(17)
C10 0.066(2) 0.072(2) 0.097(2) -0.0019(18) 0.0514(19) -0.0090(16)
C11 0.0644(19) 0.073(2) 0.0624(18) 0.0196(15) 0.0146(15) -0.0039(15)
C12 0.0556(16) 0.0412(15) 0.099(2) 0.0051(14) 0.0280(16) 0.0015(12)
C13 0.0549(18) 0.097(2) 0.073(2) 0.0064(19) 0.0079(16) -0.0249(18)
I1 0.06594(16) 0.07093(17) 0.08360(19) 0.00271(11) 0.01971(12) -0.01606(10)
N1 0.0455(11) 0.0400(10) 0.0426(11) 0.0005(9) 0.0164(9) -0.0051(9)
N2 0.0473(12) 0.0397(11) 0.0465(12) -0.0008(9) 0.0220(9) -0.0036(9)
N3 0.0498(12) 0.0390(10) 0.0469(12) -0.0002(9) 0.0239(9) -0.0042(9)

loop_
_atom_type_symbol
_atom_type_description
_atom_type_scat_dispersion_real
_atom_type_scat_dispersion_imag
_atom_type_scat_source
C C 0.0033 0.0016 'International Tables Vol C Tables 4.2.6.8 and 6.1.1.4'
H H 0.0000 0.0000 'International Tables Vol C Tables 4.2.6.8 and 6.1.1.4'
I I -0.4742 1.8119 'International Tables Vol C Tables 4.2.6.8 and 6.1.1.4'
N N 0.0061 0.0033 'International Tables Vol C Tables 4.2.6.8 and 6.1.1.4'

loop_
_geom_angle_atom_site_label_1
_geom_angle_atom_site_label_2
_geom_angle_atom_site_label_3
_geom_angle
N1 C1 N2 120.1(2)
N1 C1 N3 120.0(2)
N2 C1 N3 119.9(2)
N1 C2 C13 112.6(2)
N1 C2 H2A 109.1
C13 C2 H2A 109.1
N1 C2 H2B 109.1
C13 C2 H2B 109.1
H2A C2 H2B 107.8
N3 C3 C10 112.3(2)
N3 C3 H3A 109.1
C10 C3 H3A 109.1
N3 C3 H3B 109.1
C10 C3 H3B 109.1
H3A C3 H3B 107.9
N2 C4 C8 112.8(2)
N2 C4 H4A 109.0
C8 C4 H4A 109.0
N2 C4 H4B 109.0
C8 C4 H4B 109.0
H4A C4 H4B 107.8
N2 C5 C9 111.9(2)
N2 C5 H5A 109.2
C9 C5 H5A 109.2
N2 C5 H5B 109.2
C9 C5 H5B 109.2
H5A C5 H5B 107.9
N1 C6 C12 111.7(2)
N1 C6 H6A 109.3
C12 C6 H6A 109.3
N1 C6 H6B 109.3
C12 C6 H6B 109.3
H6A C6 H6B 107.9
N3 C7 C11 112.4(2)
N3 C7 H7A 109.1
C11 C7 H7A 109.1
N3 C7 H7B 109.1
C11 C7 H7B 109.1
H7A C7 H7B 107.9
C4 C8 H8A 109.5
C4 C8 H8B 109.5
H8A C8 H8B 109.5
C4 C8 H8C 109.5
H8A C8 H8C 109.5
H8B C8 H8C 109.5
C5 C9 H9A 109.5
C5 C9 H9B 109.5
H9A C9 H9B 109.5
C5 C9 H9C 109.5
H9A C9 H9C 109.5
H9B C9 H9C 109.5
C3 C10 H10A 109.5
C3 C10 H10B 109.5
H10A C10 H10B 109.5
C3 C10 H10C 109.5
H10A C10 H10C 109.5
H10B C10 H10C 109.5
C7 C11 H11A 109.5
C7 C11 H11B 109.5
H11A C11 H11B 109.5
C7 C11 H11C 109.5
H11A C11 H11C 109.5
H11B C11 H11C 109.5
C6 C12 H12A 109.5
C6 C12 H12B 109.5
H12A C12 H12B 109.5
C6 C12 H12C 109.5
H12A C12 H12C 109.5
H12B C12 H12C 109.5
C2 C13 H13A 109.5
C2 C13 H13B 109.5
H13A C13 H13B 109.5
C2 C13 H13C 109.5
H13A C13 H13C 109.5
H13B C13 H13C 109.5
C1 N1 C2 121.0(2)
C1 N1 C6 120.9(2)
C2 N1 C6 118.1(2)
C1 N2 C5 120.7(2)
C1 N2 C4 120.3(2)
C5 N2 C4 118.9(2)
C1 N3 C3 121.0(2)
C1 N3 C7 120.8(2)
C3 N3 C7 118.2(2)

loop_
_geom_bond_atom_site_label_1
_geom_bond_atom_site_label_2
_geom_bond_distance
C1 N1 1.340(3)
C1 N2 1.342(3)
C1 N3 1.347(3)
C2 N1 1.468(3)
C2 C13 1.514(4)
C2 H2A 0.9700
C2 H2B 0.9700
C3 N3 1.466(3)
C3 C10 1.518(4)
C3 H3A 0.9700
C3 H3B 0.9700
C4 N2 1.473(3)
C4 C8 1.497(4)
C4 H4A 0.9700
C4 H4B 0.9700
C5 N2 1.472(3)
C5 C9 1.517(4)
C5 H5A 0.9700
C5 H5B 0.9700
C6 N1 1.479(3)
C6 C12 1.514(4)
C6 H6A 0.9700
C6 H6B 0.9700
C7 N3 1.474(3)
C7 C11 1.519(4)
C7 H7A 0.9700
C7 H7B 0.9700
C8 H8A 0.9600
C8 H8B 0.9600
C8 H8C 0.9600
C9 H9A 0.9600
C9 H9B 0.9600
C9 H9C 0.9600
C10 H10A 0.9600
C10 H10B 0.9600
C10 H10C 0.9600
C11 H11A 0.9600
C11 H11B 0.9600
C11 H11C 0.9600
C12 H12A 0.9600
C12 H12B 0.9600
C12 H12C 0.9600
C13 H13A 0.9600
C13 H13B 0.9600
C13 H13C 0.9600
